data_7017552
loop_
_publ_author_name
'Gholivand, Khodayar'
'Mahzouni, Hamid R.'
'Esrafili, Mehdi D.'

_publ_section_title
;
 Structure, bonding, electronic and energy aspects of a new family of
 early lanthanide (La, Ce and Nd) complexes with phosphoric triamides:
 Insights from experimental and DFT studies.
;
_journal_issue 5
_journal_name_full 'Dalton transactions (Cambridge, England : 2003)'
_journal_page_first 1597
_journal_page_last 1608
_journal_paper_doi 10.1039/c1dt11084e
_journal_volume 41
_journal_year 2012
_chemical_formula_moiety 'C28 H48 Cl3 N6 Nd O8 P2'
_chemical_formula_sum 'C28 H48 Cl3 N6 Nd O8 P2'
_chemical_formula_weight 909.25
_chemical_name_systematic
;
?
;
_space_group_IT_number 43
_symmetry_cell_setting orthorhombic
_symmetry_space_group_name_Hall 'F 2 -2d'
_symmetry_space_group_name_H-M 'F d d 2'
_atom_sites_solution_hydrogens mixed
_atom_sites_solution_primary direct
_atom_sites_solution_secondary difmap
_audit_creation_method SHELXL-97
_cell_angle_alpha 90.00
_cell_angle_beta 90.00
_cell_angle_gamma 90.00
_cell_formula_units_Z 8
_cell_length_a 14.3982(5)
_cell_length_b 39.9500(13)
_cell_length_c 12.9910(4)
_cell_measurement_reflns_used 668
_cell_measurement_temperature 296(2)
_cell_measurement_theta_max 29
_cell_measurement_theta_min 3
_cell_volume 7472.5(4)
_computing_cell_refinement 'Bruker SAINT'
_computing_data_collection 'Bruker APEX II'
_computing_data_reduction 'Bruker SAINT'
_computing_molecular_graphics 'Bruker SHELXTL'
_computing_publication_material 'Bruker SHELXTL'
_computing_structure_refinement 'SHELXL-97 (Sheldrick, 1997)'
_computing_structure_solution 'SHELXS-97 (Sheldrick, 1997)'
_diffrn_ambient_temperature 296(2)
_diffrn_measured_fraction_theta_full 0.997
_diffrn_measured_fraction_theta_max 0.997
_diffrn_measurement_device_type 'Bruker APEX II CCD area detector''
_diffrn_measurement_method 'omega scans'
_diffrn_radiation_monochromator graphite
_diffrn_radiation_source 'fine-focus sealed tube'
_diffrn_radiation_type MoK\a
_diffrn_radiation_wavelength 0.71073
_diffrn_reflns_av_R_equivalents 0.0369
_diffrn_reflns_av_sigmaI/netI 0.0280
_diffrn_reflns_limit_h_max 19
_diffrn_reflns_limit_h_min -19
_diffrn_reflns_limit_k_max 54
_diffrn_reflns_limit_k_min -54
_diffrn_reflns_limit_l_max 17
_diffrn_reflns_limit_l_min -17
_diffrn_reflns_number 22356
_diffrn_reflns_theta_full 29.00
_diffrn_reflns_theta_max 29.00
_diffrn_reflns_theta_min 2.04
_exptl_absorpt_coefficient_mu 1.743
_exptl_absorpt_correction_T_max 0.695
_exptl_absorpt_correction_T_min 0.537
_exptl_absorpt_correction_type multi-scan
_exptl_absorpt_process_details SADABS
_exptl_crystal_colour colourless
_exptl_crystal_density_diffrn 1.616
_exptl_crystal_density_method 'not measured'
_exptl_crystal_description plate
_exptl_crystal_F_000 3704
_exptl_crystal_size_max 0.350
_exptl_crystal_size_mid 0.300
_exptl_crystal_size_min 0.200
_refine_diff_density_max 0.550
_refine_diff_density_min -0.518
_refine_diff_density_rms 0.056
_refine_ls_abs_structure_details 'Flack H D (1983), Acta Cryst. A39, 876-881'
_refine_ls_abs_structure_Flack -0.009(7)
_refine_ls_extinction_method none
_refine_ls_goodness_of_fit_ref 1.002
_refine_ls_hydrogen_treatment mixed
_refine_ls_matrix_type full
_refine_ls_number_parameters 230
_refine_ls_number_reflns 4955
_refine_ls_number_restraints 1
_refine_ls_restrained_S_all 1.002
_refine_ls_R_factor_all 0.0244
_refine_ls_R_factor_gt 0.0213
_refine_ls_shift/su_max 0.001
_refine_ls_shift/su_mean 0.000
_refine_ls_structure_factor_coef Fsqd
_refine_ls_weighting_details 'calc w=1/[\s^2^(Fo^2^)+(0.0212P)^2^+] where P=(Fo^2^+2Fc^2^)/3'
_refine_ls_weighting_scheme calc
_refine_ls_wR_factor_gt 0.0439
_refine_ls_wR_factor_ref 0.0447
_reflns_number_gt 4590
_reflns_number_total 4955
_reflns_threshold_expression I>2\s(I)
_cod_data_source_file c1dt11084e.txt
_cod_data_source_block NdHPA
_cod_depositor_comments
;
The following automatic conversions were performed:

'_symmetry_cell_setting' value 'Orthorhombic' changed to
'orthorhombic' according to
/home/saulius/struct/CIF-dictionaries/cif_core.dic dictionary named
'cif_core.dic' version 2.4.1 from 2010-06-29.

Automatic conversion script
Id: cif_fix_values 1715 2011-07-08 13:25:40Z adriana 
;
_cod_database_code 7017552

loop_
_symmetry_equiv_pos_as_xyz
'x, y, z'
'-x, -y, z'
'x+1/4, -y+1/4, z+1/4'
'-x+1/4, y+1/4, z+1/4'
'x, y+1/2, z+1/2'
'-x, -y+1/2, z+1/2'
'x+1/4, -y+3/4, z+3/4'
'-x+1/4, y+3/4, z+3/4'
'x+1/2, y, z+1/2'
'-x+1/2, -y, z+1/2'
'x+3/4, -y+1/4, z+3/4'
'-x+3/4, y+1/4, z+3/4'
'x+1/2, y+1/2, z'
'-x+1/2, -y+1/2, z'
'x+3/4, -y+3/4, z+1/4'
'-x+3/4, y+3/4, z+1/4'

loop_
_atom_site_label
_atom_site_type_symbol
_atom_site_fract_x
_atom_site_fract_y
_atom_site_fract_z
_atom_site_U_iso_or_equiv
_atom_site_adp_type
_atom_site_occupancy
_atom_site_symmetry_multiplicity
_atom_site_calc_flag
_atom_site_refinement_flags
Nd1 Nd 0.5000 0.0000 0.002280(11) 0.02710(4) Uani 1 2 d S
Cl1 Cl 0.57982(5) -0.035243(17) -0.16368(5) 0.04266(15) Uani 1 1 d .
Cl2 Cl 0.5000 0.0000 0.21310(7) 0.0526(3) Uani 1 2 d S
P1 P 0.26035(4) -0.038812(15) 0.04122(5) 0.02983(13) Uani 1 1 d .
N1 N 0.19585(15) -0.01380(5) 0.11121(17) 0.0348(5) Uani 1 1 d .
H1N H 0.183(2) -0.0200(7) 0.163(2) 0.039(8) Uiso 1 1 d .
N2 N 0.26960(14) -0.07401(5) 0.10689(17) 0.0353(5) Uani 1 1 d .
N3 N 0.20379(14) -0.04443(5) -0.06569(16) 0.0331(4) Uani 1 1 d .
O1 O 0.35504(11) -0.02617(4) 0.01834(14) 0.0383(4) Uani 1 1 d .
O2 O 0.28758(15) -0.13186(5) 0.22878(17) 0.0566(6) Uani 1 1 d .
O3 O 0.11601(14) -0.07538(5) -0.23591(15) 0.0473(4) Uani 1 1 d .
C1 C 0.16936(17) 0.01926(6) 0.0841(2) 0.0336(5) Uani 1 1 d .
C2 C 0.09865(19) 0.03451(7) 0.1403(2) 0.0415(6) Uani 1 1 d .
H2A H 0.0678 0.0229 0.1921 0.050 Uiso 1 1 calc R
C3 C 0.0751(2) 0.06765(9) 0.1171(3) 0.0524(8) Uani 1 1 d .
H3A H 0.0283 0.0782 0.1543 0.063 Uiso 1 1 calc R
C4 C 0.1202(2) 0.08486(8) 0.0401(2) 0.0558(8) Uani 1 1 d .
H4A H 0.1039 0.1069 0.0253 0.067 Uiso 1 1 calc R
C5 C 0.1893(2) 0.06935(7) -0.0147(2) 0.0488(7) Uani 1 1 d .
H5A H 0.2197 0.0809 -0.0671 0.059 Uiso 1 1 calc R
C6 C 0.21418(19) 0.03665(6) 0.0075(3) 0.0401(5) Uani 1 1 d .
H6A H 0.2615 0.0264 -0.0296 0.048 Uiso 1 1 calc R
C7 C 0.3361(2) -0.07561(7) 0.1922(2) 0.0501(7) Uani 1 1 d .
H7A H 0.3076 -0.0671 0.2545 0.060 Uiso 1 1 calc R
H7B H 0.3899 -0.0619 0.1766 0.060 Uiso 1 1 calc R
C8 C 0.3653(2) -0.11105(8) 0.2079(3) 0.0580(8) Uani 1 1 d .
H8A H 0.3969 -0.1190 0.1467 0.070 Uiso 1 1 calc R
H8B H 0.4087 -0.1122 0.2650 0.070 Uiso 1 1 calc R
C9 C 0.2233(3) -0.13067(8) 0.1460(3) 0.0597(9) Uani 1 1 d .
H9A H 0.1706 -0.1449 0.1618 0.072 Uiso 1 1 calc R
H9B H 0.2528 -0.1393 0.0843 0.072 Uiso 1 1 calc R
C10 C 0.18987(19) -0.09578(7) 0.1264(2) 0.0449(6) Uani 1 1 d .
H10A H 0.1487 -0.0956 0.0673 0.054 Uiso 1 1 calc R
H10B H 0.1556 -0.0877 0.1856 0.054 Uiso 1 1 calc R
C11 C 0.2506(2) -0.04715(7) -0.16530(19) 0.0431(6) Uani 1 1 d .
H11A H 0.3169 -0.0495 -0.1549 0.052 Uiso 1 1 calc R
H11B H 0.2398 -0.0270 -0.2052 0.052 Uiso 1 1 calc R
C12 C 0.2138(2) -0.07705(7) -0.2227(2) 0.0484(7) Uani 1 1 d .
H12A H 0.2434 -0.0783 -0.2897 0.058 Uiso 1 1 calc R
H12B H 0.2294 -0.0973 -0.1851 0.058 Uiso 1 1 calc R
C13 C 0.0689(2) -0.07139(9) -0.1409(2) 0.0491(8) Uani 1 1 d .
H13A H 0.0763 -0.0916 -0.1005 0.059 Uiso 1 1 calc R
H13B H 0.0031 -0.0685 -0.1543 0.059 Uiso 1 1 calc R
C14 C 0.10299(17) -0.04211(7) -0.0790(2) 0.0398(6) Uani 1 1 d .
H14A H 0.0875 -0.0214 -0.1141 0.048 Uiso 1 1 calc R
H14B H 0.0729 -0.0420 -0.0122 0.048 Uiso 1 1 calc R
O1W O 0.55674(17) -0.05454(5) 0.06565(18) 0.0454(5) Uani 1 1 d .
H1W H 0.571(3) -0.0581(9) 0.120(3) 0.063(12) Uiso 1 1 d .
H2W H 0.557(3) -0.0712(10) 0.042(3) 0.070(13) Uiso 1 1 d .

loop_
_atom_site_aniso_label
_atom_site_aniso_U_11
_atom_site_aniso_U_22
_atom_site_aniso_U_33
_atom_site_aniso_U_23
_atom_site_aniso_U_13
_atom_site_aniso_U_12
Nd1 0.02810(7) 0.02670(7) 0.02649(7) 0.000 0.000 -0.00238(9)
Cl1 0.0503(4) 0.0454(3) 0.0323(3) -0.0037(3) 0.0012(3) 0.0073(3)
Cl2 0.0889(8) 0.0406(5) 0.0284(4) 0.000 0.000 0.0151(5)
P1 0.0303(3) 0.0290(3) 0.0302(3) 0.0040(2) -0.0004(3) -0.0029(2)
N1 0.0429(12) 0.0350(11) 0.0264(11) 0.0032(9) 0.0024(9) -0.0012(9)
N2 0.0333(11) 0.0327(10) 0.0399(11) 0.0099(9) -0.0048(9) -0.0049(8)
N3 0.0308(11) 0.0418(12) 0.0267(10) -0.0006(9) 0.0011(8) -0.0029(9)
O1 0.0325(8) 0.0391(9) 0.0432(10) 0.0089(8) -0.0010(8) -0.0059(7)
O2 0.0720(14) 0.0370(10) 0.0608(15) 0.0173(9) -0.0184(11) -0.0066(9)
O3 0.0535(11) 0.0527(11) 0.0356(10) -0.0049(9) -0.0095(9) -0.0052(9)
C1 0.0346(13) 0.0314(12) 0.0346(12) -0.0035(10) -0.0048(10) -0.0015(9)
C2 0.0376(14) 0.0502(16) 0.0366(14) -0.0060(12) -0.0023(11) 0.0007(12)
C3 0.0446(17) 0.0549(19) 0.058(2) -0.0153(16) -0.0084(16) 0.0134(14)
C4 0.070(2) 0.0387(15) 0.0589(19) -0.0044(13) -0.0153(16) 0.0147(14)
C5 0.0619(18) 0.0379(14) 0.0467(18) 0.0062(12) -0.0061(14) -0.0006(12)
C6 0.0445(14) 0.0368(13) 0.0391(14) 0.0026(13) 0.0049(14) 0.0046(11)
C7 0.0564(18) 0.0431(16) 0.0507(17) 0.0164(13) -0.0199(14) -0.0133(13)
C8 0.0489(17) 0.0575(19) 0.068(2) 0.0206(16) -0.0171(15) 0.0007(14)
C9 0.081(2) 0.0352(15) 0.063(2) 0.0101(14) -0.0257(17) -0.0154(15)
C10 0.0397(15) 0.0416(14) 0.0534(16) 0.0143(13) -0.0034(13) -0.0102(11)
C11 0.0481(15) 0.0484(15) 0.0327(13) -0.0027(11) 0.0061(13) -0.0095(12)
C12 0.0537(16) 0.0496(16) 0.0420(16) -0.0084(12) 0.0047(12) -0.0040(13)
C13 0.0438(16) 0.063(2) 0.0402(16) 0.0031(15) -0.0064(13) -0.0116(15)
C14 0.0321(13) 0.0501(16) 0.0372(14) -0.0011(12) -0.0042(11) 0.0030(11)
O1W 0.0693(15) 0.0321(11) 0.0349(11) -0.0022(9) -0.0082(10) 0.0113(9)

loop_
_atom_type_symbol
_atom_type_description
_atom_type_scat_dispersion_real
_atom_type_scat_dispersion_imag
_atom_type_scat_source
C C 0.0033 0.0016 'International Tables Vol C Tables 4.2.6.8 and 6.1.1.4'
H H 0.0000 0.0000 'International Tables Vol C Tables 4.2.6.8 and 6.1.1.4'
N N 0.0061 0.0033 'International Tables Vol C Tables 4.2.6.8 and 6.1.1.4'
O O 0.0106 0.0060 'International Tables Vol C Tables 4.2.6.8 and 6.1.1.4'
P P 0.1023 0.0942 'International Tables Vol C Tables 4.2.6.8 and 6.1.1.4'
Cl Cl 0.1484 0.1585 'International Tables Vol C Tables 4.2.6.8 and 6.1.1.4'
Nd Nd -0.1943 3.0179 'International Tables Vol C Tables 4.2.6.8 and 6.1.1.4'

loop_
_geom_angle_atom_site_label_1
_geom_angle_atom_site_label_2
_geom_angle_atom_site_label_3
_geom_angle
_geom_angle_site_symmetry_1
_geom_angle_site_symmetry_3
O1 Nd1 O1 169.78(9) 2_655 .
O1 Nd1 O1W 93.98(7) 2_655 .
O1 Nd1 O1W 82.60(7) . .
O1 Nd1 O1W 82.60(7) 2_655 2_655
O1 Nd1 O1W 93.98(7) . 2_655
O1W Nd1 O1W 141.03(11) . 2_655
O1 Nd1 Cl2 84.89(4) 2_655 .
O1 Nd1 Cl2 84.89(4) . .
O1W Nd1 Cl2 70.52(5) . .
O1W Nd1 Cl2 70.52(5) 2_655 .
O1 Nd1 Cl1 102.02(5) 2_655 2_655
O1 Nd1 Cl1 85.86(4) . 2_655
O1W Nd1 Cl1 146.16(6) . 2_655
O1W Nd1 Cl1 71.30(6) 2_655 2_655
Cl2 Nd1 Cl1 139.870(14) . 2_655
O1 Nd1 Cl1 85.86(4) 2_655 .
O1 Nd1 Cl1 102.02(5) . .
O1W Nd1 Cl1 71.30(6) . .
O1W Nd1 Cl1 146.16(6) 2_655 .
Cl2 Nd1 Cl1 139.869(14) . .
Cl1 Nd1 Cl1 80.26(3) 2_655 .
O1 P1 N3 109.64(11) . .
O1 P1 N1 115.10(11) . .
N3 P1 N1 105.91(11) . .
O1 P1 N2 108.63(10) . .
N3 P1 N2 111.38(11) . .
N1 P1 N2 106.16(11) . .
C1 N1 P1 125.57(18) . .
C1 N1 H1N 118(2) . .
P1 N1 H1N 116(2) . .
C10 N2 C7 110.9(2) . .
C10 N2 P1 122.20(17) . .
C7 N2 P1 118.73(17) . .
C11 N3 C14 110.9(2) . .
C11 N3 P1 122.37(17) . .
C14 N3 P1 126.07(17) . .
P1 O1 Nd1 171.05(12) . .
C9 O2 C8 110.5(2) . .
C13 O3 C12 112.0(2) . .
C6 C1 C2 120.1(2) . .
C6 C1 N1 121.6(2) . .
C2 C1 N1 118.2(2) . .
C1 C2 C3 118.5(3) . .
C1 C2 H2A 120.7 . .
C3 C2 H2A 120.7 . .
C4 C3 C2 121.0(3) . .
C4 C3 H3A 119.5 . .
C2 C3 H3A 119.5 . .
C5 C4 C3 119.6(3) . .
C5 C4 H4A 120.2 . .
C3 C4 H4A 120.2 . .
C4 C5 C6 120.3(3) . .
C4 C5 H5A 119.8 . .
C6 C5 H5A 119.8 . .
C1 C6 C5 120.4(3) . .
C1 C6 H6A 119.8 . .
C5 C6 H6A 119.8 . .
N2 C7 C8 109.2(2) . .
N2 C7 H7A 109.8 . .
C8 C7 H7A 109.8 . .
N2 C7 H7B 109.8 . .
C8 C7 H7B 109.8 . .
H7A C7 H7B 108.3 . .
O2 C8 C7 111.0(3) . .
O2 C8 H8A 109.4 . .
C7 C8 H8A 109.4 . .
O2 C8 H8B 109.4 . .
C7 C8 H8B 109.4 . .
H8A C8 H8B 108.0 . .
O2 C9 C10 111.7(2) . .
O2 C9 H9A 109.3 . .
C10 C9 H9A 109.3 . .
O2 C9 H9B 109.3 . .
C10 C9 H9B 109.3 . .
H9A C9 H9B 107.9 . .
N2 C10 C9 109.3(2) . .
N2 C10 H10A 109.8 . .
C9 C10 H10A 109.8 . .
N2 C10 H10B 109.8 . .
C9 C10 H10B 109.8 . .
H10A C10 H10B 108.3 . .
N3 C11 C12 109.6(2) . .
N3 C11 H11A 109.8 . .
C12 C11 H11A 109.8 . .
N3 C11 H11B 109.8 . .
C12 C11 H11B 109.8 . .
H11A C11 H11B 108.2 . .
O3 C12 C11 111.8(2) . .
O3 C12 H12A 109.3 . .
C11 C12 H12A 109.3 . .
O3 C12 H12B 109.3 . .
C11 C12 H12B 109.3 . .
H12A C12 H12B 107.9 . .
O3 C13 C14 113.4(3) . .
O3 C13 H13A 108.9 . .
C14 C13 H13A 108.9 . .
O3 C13 H13B 108.9 . .
C14 C13 H13B 108.9 . .
H13A C13 H13B 107.7 . .
N3 C14 C13 109.8(2) . .
N3 C14 H14A 109.7 . .
C13 C14 H14A 109.7 . .
N3 C14 H14B 109.7 . .
C13 C14 H14B 109.7 . .
H14A C14 H14B 108.2 . .
Nd1 O1W H1W 125(3) . .
Nd1 O1W H2W 132(3) . .
H1W O1W H2W 103(4) . .

loop_
_geom_bond_atom_site_label_1
_geom_bond_atom_site_label_2
_geom_bond_distance
_geom_bond_site_symmetry_2
Nd1 O1 2.3437(15) 2_655
Nd1 O1 2.3437(15) .
Nd1 O1W 2.468(2) .
Nd1 O1W 2.468(2) 2_655
Nd1 Cl2 2.7387(9) .
Nd1 Cl1 2.8199(6) 2_655
Nd1 Cl1 2.8199(6) .
P1 O1 1.4839(17) .
P1 N3 1.626(2) .
P1 N1 1.640(2) .
P1 N2 1.650(2) .
N1 C1 1.419(3) .
N1 H1N 0.74(3) .
N2 C10 1.462(3) .
N2 C7 1.466(3) .
N3 C11 1.463(3) .
N3 C14 1.465(3) .
O2 C9 1.419(4) .
O2 C8 1.421(4) .
O3 C13 1.418(4) .
O3 C12 1.419(4) .
C1 C6 1.374(4) .
C1 C2 1.393(4) .
C2 C3 1.399(4) .
C2 H2A 0.9300 .
C3 C4 1.377(5) .
C3 H3A 0.9300 .
C4 C5 1.371(4) .
C4 H4A 0.9300 .
C5 C6 1.385(4) .
C5 H5A 0.9300 .
C6 H6A 0.9300 .
C7 C8 1.491(4) .
C7 H7A 0.9700 .
C7 H7B 0.9700 .
C8 H8A 0.9700 .
C8 H8B 0.9700 .
C9 C10 1.497(4) .
C9 H9A 0.9700 .
C9 H9B 0.9700 .
C10 H10A 0.9700 .
C10 H10B 0.9700 .
C11 C12 1.505(4) .
C11 H11A 0.9700 .
C11 H11B 0.9700 .
C12 H12A 0.9700 .
C12 H12B 0.9700 .
C13 C14 1.502(4) .
C13 H13A 0.9700 .
C13 H13B 0.9700 .
C14 H14A 0.9700 .
C14 H14B 0.9700 .
O1W H1W 0.75(4) .
O1W H2W 0.73(4) .

loop_
_geom_hbond_atom_site_label_D
_geom_hbond_atom_site_label_H
_geom_hbond_atom_site_label_A
_geom_hbond_site_symmetry_A
_geom_hbond_distance_DH
_geom_hbond_distance_HA
_geom_hbond_distance_DA
_geom_hbond_angle_DHA
N1 H1N Cl1 9_455 0.74(3) 2.77(3) 3.475(2) 161(1)
O1W H1W O3 9_555 0.75(4) 2.10(4) 2.840(4) 172(3)
O1W H2W O2 7_544 0.73(4) 2.07(4) 2.794(4) 172(3)

loop_
_geom_torsion_atom_site_label_1
_geom_torsion_atom_site_label_2
_geom_torsion_atom_site_label_3
_geom_torsion_atom_site_label_4
_geom_torsion
O1 P1 N1 C1 60.2(2)
N3 P1 N1 C1 -61.1(2)
N2 P1 N1 C1 -179.62(19)
O1 P1 N2 C10 -169.4(2)
N3 P1 N2 C10 -48.5(2)
N1 P1 N2 C10 66.3(2)
O1 P1 N2 C7 45.0(2)
N3 P1 N2 C7 165.9(2)
N1 P1 N2 C7 -79.3(2)
O1 P1 N3 C11 18.4(2)
N1 P1 N3 C11 143.1(2)
N2 P1 N3 C11 -101.9(2)
O1 P1 N3 C14 -151.2(2)
N1 P1 N3 C14 -26.5(2)
N2 P1 N3 C14 88.5(2)
P1 N1 C1 C6 -16.5(3)
P1 N1 C1 C2 166.2(2)
C6 C1 C2 C3 -0.2(4)
N1 C1 C2 C3 177.1(2)
C1 C2 C3 C4 0.4(5)
C2 C3 C4 C5 -0.1(5)
C3 C4 C5 C6 -0.4(5)
C2 C1 C6 C5 -0.2(4)
N1 C1 C6 C5 -177.4(2)
C4 C5 C6 C1 0.6(4)
C10 N2 C7 C8 56.7(3)
P1 N2 C7 C8 -154.0(2)
C9 O2 C8 C7 59.4(4)
N2 C7 C8 O2 -58.3(3)
C8 O2 C9 C10 -58.6(4)
C7 N2 C10 C9 -55.7(3)
P1 N2 C10 C9 156.4(2)
O2 C9 C10 N2 56.6(4)
C14 N3 C11 C12 -57.2(3)
P1 N3 C11 C12 131.8(2)
C13 O3 C12 C11 -55.2(3)
N3 C11 C12 O3 56.9(3)
C12 O3 C13 C14 53.9(3)
C11 N3 C14 C13 55.3(3)
P1 N3 C14 C13 -134.1(2)
O3 C13 C14 N3 -53.6(3)
